data_2242276
loop_
_publ_author_name
'Huang, Chao'
'Wang, Ruyu'
'Shu, Xi'
'Fan, Yu'
'Qi, Yue'
'Li, Shoujian'
'Xia, Chuanqin'

_publ_section_title
;
 Crystal structures of the 2:2 complex of
 1,1'-(1,2-phenylene)bis(3-<i>m</i>-tolylurea) and tetrabutylammonium
 chloride or bromide
;
_journal_coeditor_code IM2480
_journal_issue 9
_journal_name_full 'Acta Crystallographica Section E'
_journal_page_first 1316
_journal_page_last 1319
_journal_paper_doi 10.1107/S2056989017009951
_journal_volume 73
_journal_year 2017
_chemical_formula_iupac 'C16 H36 N +, Cl -, C22 H22 N4 O2'
_chemical_formula_moiety 'C16 H36 N +, Cl -, C22 H22 N4 O2'
_chemical_formula_sum 'C38 H58 Cl N5 O2'
_chemical_formula_weight 652.34
_chemical_name_systematic
;
Tetrabutylammonium chloride--1,1'-(1,2-phenylene)bis(3-<i>m</i>-tolylurea)
(1/1)
;
_space_group_crystal_system monoclinic
_space_group_IT_number 14
_space_group_name_Hall '-P 2yn'
_space_group_name_H-M_alt 'P 1 21/n 1'
_symmetry_space_group_name_Hall '-P 2yn'
_symmetry_space_group_name_H-M 'P 1 21/n 1'
_audit_creation_method
;
Olex2 1.2
(compiled 2017.03.28 svn.r3405 for OlexSys, GUI svn.r5337)
;
_cell_angle_alpha 90
_cell_angle_beta 99.658(3)
_cell_angle_gamma 90
_cell_formula_units_Z 4
_cell_length_a 13.5654(4)
_cell_length_b 20.0993(6)
_cell_length_c 14.3329(4)
_cell_measurement_reflns_used 6812
_cell_measurement_temperature 293.57(10)
_cell_measurement_theta_max 72.2010
_cell_measurement_theta_min 4.6840
_cell_volume 3852.5(2)
_computing_cell_refinement
;
CrysAlis PRO (Agilent, 2014)
;
_computing_data_collection
;
CrysAlis PRO (Agilent, 2014)
;
_computing_data_reduction
;
CrysAlis PRO (Agilent, 2014)
;
_computing_molecular_graphics
;
<i>OLEX2</i> (Dolomanov <i>et al.</i>,  2009)
;
_computing_publication_material
;
<i>OLEX2</i> (Dolomanov <i>et al.</i>,  2009)
;
_computing_structure_refinement
;
<i>olex2.refine</i> (Bourhis et al., 2015)
;
_computing_structure_solution
;
SHELXT (Sheldrick, 2015a)
;
_diffrn_ambient_temperature 294
_diffrn_detector_area_resol_mean 15.9595
_diffrn_measured_fraction_theta_full 0.9826
_diffrn_measured_fraction_theta_max 0.9826
_diffrn_measurement_device 'four-circle diffractometer'
_diffrn_measurement_device_type 'Agilent New Gemini, Dual, Cu at zero, EosS2'
_diffrn_measurement_method '\w scans'
_diffrn_radiation_type 'Cu K\a'
_diffrn_radiation_wavelength 1.54184
_diffrn_reflns_av_R_equivalents 0.0333
_diffrn_reflns_limit_h_max 16
_diffrn_reflns_limit_h_min -16
_diffrn_reflns_limit_k_max 24
_diffrn_reflns_limit_k_min -24
_diffrn_reflns_limit_l_max 11
_diffrn_reflns_limit_l_min -17
_diffrn_reflns_number 21128
_diffrn_reflns_theta_full 72.6330
_diffrn_reflns_theta_max 72.63
_diffrn_reflns_theta_min 4.40
_exptl_absorpt_coefficient_mu 1.159
_exptl_absorpt_correction_T_max 1.00000
_exptl_absorpt_correction_T_min 0.60762
_exptl_absorpt_correction_type multi-scan
_exptl_absorpt_process_details
;
(CrysAlis PRO; Agilent, 2014)
;
_exptl_crystal_colour 'clear light colourless'
_exptl_crystal_density_diffrn 1.1247
_exptl_crystal_description plate
_exptl_crystal_F_000 1421.2282
_exptl_crystal_size_max 0.7
_exptl_crystal_size_mid 0.4
_exptl_crystal_size_min 0.15
_refine_diff_density_max 0.8458
_refine_diff_density_min -0.3016
_refine_ls_goodness_of_fit_ref 1.0504
_refine_ls_hydrogen_treatment constr
_refine_ls_matrix_type full
_refine_ls_number_constraints 92
_refine_ls_number_parameters 421
_refine_ls_number_reflns 7530
_refine_ls_number_restraints 0
_refine_ls_restrained_S_all 1.0504
_refine_ls_R_factor_all 0.0941
_refine_ls_R_factor_gt 0.0815
_refine_ls_shift/su_max 0.0013
_refine_ls_shift/su_mean 0.0001
_refine_ls_structure_factor_coef Fsqd
_refine_ls_weighting_details 'w=1/[\s^2^(Fo^2^)+(0.1696P)^2^+0.5478P] where P=(Fo^2^+2Fc^2^)/3'
_refine_ls_weighting_scheme calc
_refine_ls_wR_factor_gt 0.2262
_refine_ls_wR_factor_ref 0.2518
_reflns_number_gt 5929
_reflns_number_total 7530
_reflns_threshold_expression I>=2u(I)
_cod_data_source_file im2480sup1.cif
_cod_data_source_block I
_cod_original_cell_volume 3852.53(19)
_cod_database_code 2242276

loop_
_space_group_symop_id
_space_group_symop_operation_xyz
1 x,y,z
2 -x+1/2,y+1/2,-z+1/2
3 -x,-y,-z
4 x-1/2,-y-1/2,z-1/2

loop_
_atom_site_type_symbol
_atom_site_label
_atom_site_fract_x
_atom_site_fract_y
_atom_site_fract_z
_atom_site_U_iso_or_equiv
_atom_site_adp_type
_atom_site_occupancy
Cl Cl1 0.81049(4) 0.43129(4) 0.44872(4) 0.0698(2) Uani 1.000000
O O1 0.85937(14) 0.63139(10) 0.37918(12) 0.0693(5) Uani 1.000000
O O2 0.71380(15) 0.53977(10) 0.12843(14) 0.0753(5) Uani 1.000000
N N1 0.83702(15) 0.51476(11) 0.25233(13) 0.0604(5) Uani 1.000000
H H1 0.84799(15) 0.49495(11) 0.30626(13) 0.0725(6) Uiso 1.000000
N N2 0.99507(14) 0.56294(10) 0.38683(13) 0.0551(4) Uani 1.000000
H H2 1.03513(14) 0.53715(10) 0.42311(13) 0.0661(5) Uiso 1.000000
N N3 0.94863(15) 0.60015(10) 0.52227(13) 0.0565(5) Uani 1.000000
H H3 1.00121(15) 0.57846(10) 0.54698(13) 0.0678(5) Uiso 1.000000
N N4 0.67823(16) 0.48559(12) 0.25880(16) 0.0679(6) Uani 1.000000
H H4 0.70649(16) 0.46779(12) 0.31106(16) 0.0815(7) Uiso 1.000000
N N5 0.65966(16) 0.73314(11) 0.19192(16) 0.0653(5) Uani 1.000000
C C1 0.91976(18) 0.54235(12) 0.22120(16) 0.0570(5) Uani 1.000000
C C12 0.92846(16) 0.60121(11) 0.42575(15) 0.0518(5) Uani 1.000000
C C13 0.74037(18) 0.51570(11) 0.20661(16) 0.0575(5) Uani 1.000000
C C14 0.89440(16) 0.62999(11) 0.58629(16) 0.0528(5) Uani 1.000000
C C15 0.99990(18) 0.56459(11) 0.28853(16) 0.0553(5) Uani 1.000000
C C16 0.91973(19) 0.61169(12) 0.68051(16) 0.0598(5) Uani 1.000000
H H16 0.96985(19) 0.58028(12) 0.69760(16) 0.0718(7) Uiso 1.000000
C C17 0.57262(19) 0.47988(13) 0.2378(2) 0.0696(7) Uani 1.000000
C C18 0.93(4) 0.54390(15) 0.12578(18) 0.0710(7) Uani 1.000000
H H18 0.8769(2) 0.53110(15) 0.07955(18) 0.0852(8) Uiso 1.000000
C C19 0.82081(19) 0.67721(14) 0.5609(2) 0.0679(6) Uani 1.000000
H H19 0.80310(19) 0.69039(14) 0.4982(2) 0.0815(8) Uiso 1.000000
C C20 0.5976(2) 0.74753(15) 0.0958(2) 0.0739(7) Uani 1.000000
H H20a 0.5332(2) 0.76464(15) 0.1054(2) 0.0887(9) Uiso 1.000000
H H20b 0.6305(2) 0.78241(15) 0.0658(2) 0.0887(9) Uiso 1.000000
C C21 0.8723(2) 0.63902(15) 0.74986(19) 0.0713(7) Uani 1.000000
C C22 0.6638(2) 0.79804(13) 0.2472(2) 0.0711(7) Uani 1.000000
H H22a 0.6943(2) 0.83168(13) 0.2128(2) 0.0853(8) Uiso 1.000000
H H22b 0.5958(2) 0.81222(13) 0.2491(2) 0.0853(8) Uiso 1.000000
C C23 1.0887(2) 0.58348(15) 0.2611(2) 0.0719(7) Uani 1.000000
H H23 1.1424(2) 0.59659(15) 0.3066(2) 0.0863(8) Uiso 1.000000
C C24 0.6127(2) 0.67819(14) 0.2424(2) 0.0738(7) Uani 1.000000
H H24a 0.6110(2) 0.63794(14) 0.2048(2) 0.0886(8) Uiso 1.000000
H H24b 0.6556(2) 0.66962(14) 0.3025(2) 0.0886(8) Uiso 1.000000
C C25 0.5249(2) 0.46665(15) 0.3142(3) 0.0791(8) Uani 1.000000
H H25 0.5632(2) 0.46068(15) 0.3738(3) 0.0950(10) Uiso 1.000000
C C26 0.7635(2) 0.70980(14) 0.1819(2) 0.0711(7) Uani 1.000000
H H26a 0.7990(2) 0.69790(14) 0.2442(2) 0.0853(8) Uiso 1.000000
H H26b 0.7571(2) 0.66975(14) 0.1436(2) 0.0853(8) Uiso 1.000000
C C27 0.7982(2) 0.68588(18) 0.7230(2) 0.0834(8) Uani 1.000000
H H27 0.7649(2) 0.70469(18) 0.7682(2) 0.1001(10) Uiso 1.000000
C C28 0.7738(2) 0.70463(17) 0.6306(3) 0.0843(8) Uani 1.000000
H H28 0.7244(2) 0.73659(17) 0.6139(3) 0.1011(10) Uiso 1.000000
C C29 1.0185(3) 0.56429(18) 0.1000(2) 0.0852(9) Uani 1.000000
H H29 1.0241(3) 0.56538(18) 0.0363(2) 0.1023(11) Uiso 1.000000
C C30 1.0984(2) 0.58304(19) 0.1665(2) 0.0844(9) Uani 1.000000
H H30 1.1584(2) 0.59533(19) 0.1482(2) 0.1013(10) Uiso 1.000000
C C31 0.4218(2) 0.46212(17) 0.3040(3) 0.0952(11) Uani 1.000000
C C32 0.5179(2) 0.48578(18) 0.1479(3) 0.0880(9) Uani 1.000000
H H32 0.5489(2) 0.49406(18) 0.0959(3) 0.1056(11) Uiso 1.000000
C C33 0.7197(3) 0.79566(16) 0.3467(2) 0.0840(8) Uani 1.000000
H H33a 0.6880(3) 0.76364(16) 0.3828(2) 0.1008(10) Uiso 1.000000
H H33b 0.7876(3) 0.78073(16) 0.3460(2) 0.1008(10) Uiso 1.000000
C C34 0.9012(3) 0.6187(2) 0.8510(2) 0.1019(12) Uani 1.000000
H H34a 0.919(3) 0.5725(5) 0.8541(2) 0.1528(18) Uiso 1.000000
H H34b 0.9571(17) 0.6450(12) 0.8802(7) 0.1528(18) Uiso 1.000000
H H34c 0.8458(9) 0.6256(16) 0.8836(6) 0.1528(18) Uiso 1.000000
C C35 0.8258(3) 0.7589(2) 0.1387(3) 0.0981(11) Uani 1.000000
H H35a 0.7871(3) 0.7762(2) 0.0808(3) 0.1177(13) Uiso 1.000000
H H35b 0.8426(3) 0.7958(2) 0.1820(3) 0.1177(13) Uiso 1.000000
C C36 0.5078(3) 0.69210(19) 0.2612(3) 0.0952(10) Uani 1.000000
H H36a 0.5067(3) 0.73500(19) 0.2920(3) 0.1142(12) Uiso 1.000000
H H36b 0.4621(3) 0.69420(19) 0.2014(3) 0.1142(12) Uiso 1.000000
C C37 0.3671(3) 0.4680(2) 0.2134(4) 0.1108(14) Uani 1.000000
H H37 0.2978(3) 0.4646(2) 0.2044(4) 0.1329(17) Uiso 1.000000
C C2 0.5797(3) 0.6888(2) 0.0283(3) 0.0994(11) Uani 1.000000
H H2a 0.6427(3) 0.6669(2) 0.0248(3) 0.1193(13) Uiso 1.000000
H H2b 0.5360(3) 0.6569(2) 0.0514(3) 0.1193(13) Uiso 1.000000
C C3 0.4133(3) 0.4788(2) 0.1376(4) 0.1123(14) Uani 1.000000
H H3a 0.3749(3) 0.4817(2) 0.0775(4) 0.1348(17) Uiso 1.000000
C C4 0.4732(4) 0.6402(2) 0.3216(4) 0.1255(17) Uani 1.000000
H H4a 0.4811(4) 0.5969(2) 0.2937(4) 0.151(2) Uiso 1.000000
H H4b 0.5155(4) 0.6411(2) 0.3833(4) 0.151(2) Uiso 1.000000
C C5 0.5325(3) 0.7129(3) -0.0692(3) 0.1108(13) Uani 1.000000
H H5a 0.5064(3) 0.6747(3) -0.1069(3) 0.1330(16) Uiso 1.000000
H H5b 0.4764(3) 0.7414(3) -0.0628(3) 0.1330(16) Uiso 1.000000
C C6 0.7226(4) 0.86171(19) 0.3941(3) 0.1203(16) Uani 1.000000
H H6a 0.7506(4) 0.89336(19) 0.3546(3) 0.1443(19) Uiso 1.000000
H H6b 0.6541(4) 0.87517(19) 0.3948(3) 0.1443(19) Uiso 1.000000
C C7 0.9182(3) 0.7290(3) 0.1176(4) 0.1218(15) Uani 1.000000
H H7a 0.9528(3) 0.7077(3) 0.1746(4) 0.1462(18) Uiso 1.000000
H H7b 0.9004(3) 0.6944(3) 0.0705(4) 0.1462(18) Uiso 1.000000
C C8 0.3717(3) 0.4521(3) 0.3896(4) 0.1278(17) Uani 1.000000
H H8a 0.4103(17) 0.4215(16) 0.4325(14) 0.192(3) Uiso 1.000000
H H8b 0.367(3) 0.4939(4) 0.4209(18) 0.192(3) Uiso 1.000000
H H8c 0.3058(12) 0.434(2) 0.3699(5) 0.192(3) Uiso 1.000000
C C9 0.7765(4) 0.8685(3) 0.4886(3) 0.1283(17) Uani 1.000000
H H9a 0.8434(12) 0.852(2) 0.4912(8) 0.193(2) Uiso 1.000000
H H9b 0.779(3) 0.9145(4) 0.5067(13) 0.193(2) Uiso 1.000000
H H9c 0.744(2) 0.8432(19) 0.5312(6) 0.193(2) Uiso 1.000000
C C10 0.3654(4) 0.6483(3) 0.3345(5) 0.145(2) Uani 1.000000
H H10a 0.3229(5) 0.648(3) 0.2738(6) 0.218(3) Uiso 1.000000
H H10b 0.3471(13) 0.6123(14) 0.372(3) 0.218(3) Uiso 1.000000
H H10c 0.3577(9) 0.6897(13) 0.366(3) 0.218(3) Uiso 1.000000
C C11 0.5996(6) 0.7489(4) -0.1193(4) 0.175(3) Uani 1.000000
H H11a 0.568(2) 0.755(3) -0.1838(13) 0.262(4) Uiso 1.000000
H H11b 0.615(4) 0.7912(13) -0.090(3) 0.262(4) Uiso 1.000000
H H11c 0.660(2) 0.7238(15) -0.118(4) 0.262(4) Uiso 1.000000
C C38 0.9877(4) 0.7749(4) 0.0829(5) 0.175(3) Uani 1.000000
H H38a 0.9520(10) 0.802(2) 0.033(3) 0.263(4) Uiso 1.000000
H H38b 1.018(4) 0.803(2) 0.1337(13) 0.263(4) Uiso 1.000000
H H38c 1.039(3) 0.7500(4) 0.060(4) 0.263(4) Uiso 1.000000

loop_
_atom_site_aniso_label
_atom_site_aniso_U_11
_atom_site_aniso_U_22
_atom_site_aniso_U_33
_atom_site_aniso_U_12
_atom_site_aniso_U_13
_atom_site_aniso_U_23
Cl1 0.0563(4) 0.0869(5) 0.0615(4) -0.0022(3) -0.0042(3) 0.0081(3)
O1 0.0704(10) 0.0777(11) 0.0550(9) 0.0177(9) -0.0033(8) 0.0082(8)
O2 0.0770(12) 0.0736(11) 0.0672(11) 0.0037(9) -0.0112(9) 0.0113(9)
N1 0.0634(11) 0.0659(11) 0.0478(10) -0.0068(9) -0.0022(8) 0.0049(8)
N2 0.0512(9) 0.0626(11) 0.0482(9) 0.0017(8) -0.0007(7) 0.0031(8)
N3 0.0558(10) 0.0632(11) 0.0476(9) 0.0098(8) 0.0000(7) 0.0029(8)
N4 0.0552(11) 0.0790(14) 0.0651(12) 0.0030(10) -0.0025(9) 0.0085(10)
N5 0.0651(12) 0.0580(11) 0.0705(13) 0.0169(9) 0.0047(10) 0.0125(9)
C1 0.0635(13) 0.0538(11) 0.0508(12) 0.0023(10) 0.0017(10) -0.0001(9)
C12 0.0519(11) 0.0517(11) 0.0489(11) -0.0033(9) -0.0003(8) 0.0043(9)
C13 0.0628(13) 0.0502(11) 0.0536(12) 0.0052(9) -0.0074(10) -0.0039(9)
C14 0.0515(11) 0.0507(11) 0.0549(11) -0.0066(9) 0.0055(9) 0.0009(9)
C15 0.0581(12) 0.0563(12) 0.0503(11) 0.0018(9) 0.0054(9) 0.0007(9)
C16 0.0666(13) 0.0579(12) 0.0522(12) -0.0044(10) 0.0016(10) -0.0016(10)
C17 0.0568(13) 0.0585(13) 0.0871(18) 0.0039(10) -0.0066(12) -0.0026(12)
C18 0.0850(18) 0.0746(16) 0.0507(13) 0.0014(14) 0.0035(12) -0.0038(11)
C19 0.0623(14) 0.0705(15) 0.0724(15) 0.0086(11) 0.0152(11) 0.0143(12)
C20 0.0713(16) 0.0718(16) 0.0750(16) 0.0209(13) 0.0017(13) 0.0122(13)
C21 0.0807(17) 0.0726(16) 0.0624(15) -0.0123(13) 0.0176(13) -0.0069(12)
C22 0.0760(16) 0.0559(13) 0.0793(17) 0.0106(12) 0.0073(13) 0.0100(12)
C23 0.0634(14) 0.0817(17) 0.0717(16) -0.0078(13) 0.0147(12) -0.0012(13)
C24 0.0809(17) 0.0563(14) 0.0828(18) 0.0094(12) 0.0100(14) 0.0092(12)
C25 0.0634(15) 0.0672(16) 0.105(2) -0.0072(12) 0.0078(15) 0.0023(15)
C26 0.0642(14) 0.0692(15) 0.0769(16) 0.0211(12) 0.0033(12) 0.0134(13)
C27 0.0841(19) 0.087(2) 0.086(2) 0.0009(16) 0.0334(16) -0.0125(16)
C28 0.0747(17) 0.0857(19) 0.098(2) 0.0188(15) 0.0294(16) 0.0091(17)
C29 0.107(2) 0.096(2) 0.0573(15) 0.0050(17) 0.0273(16) 0.0016(14)
C30 0.0769(18) 0.106(2) 0.0759(18) -0.0048(16) 0.0277(15) 0.0040(16)
C31 0.0665(17) 0.0706(18) 0.148(3) -0.0114(14) 0.016(2) 0.0047(19)
C32 0.0650(16) 0.093(2) 0.095(2) 0.0048(15) -0.0167(15) -0.0013(17)
C33 0.100(2) 0.0681(16) 0.0803(19) 0.0143(15) 0.0057(16) -0.0003(14)
C34 0.124(3) 0.125(3) 0.0568(16) -0.004(2) 0.0180(17) -0.0088(17)
C35 0.0752(19) 0.096(2) 0.125(3) 0.0177(17) 0.0214(19) 0.029(2)
C36 0.083(2) 0.082(2) 0.122(3) 0.0082(16) 0.0244(19) 0.017(2)
C37 0.0586(17) 0.094(2) 0.173(4) -0.0089(16) -0.001(2) 0.011(3)
C2 0.107(3) 0.090(2) 0.090(2) 0.021(2) -0.0157(19) -0.0022(18)
C3 0.071(2) 0.104(3) 0.144(4) -0.0018(19) -0.035(2) 0.010(3)
C4 0.133(4) 0.077(2) 0.181(5) 0.006(2) 0.069(4) 0.020(3)
C5 0.107(3) 0.133(3) 0.085(2) 0.030(3) -0.007(2) -0.005(2)
C6 0.169(5) 0.0654(19) 0.118(3) -0.001(2) -0.002(3) -0.0022(19)
C7 0.080(2) 0.139(4) 0.149(4) 0.009(2) 0.029(2) 0.008(3)
C8 0.091(3) 0.117(3) 0.184(5) -0.023(2) 0.050(3) 0.004(3)
C9 0.170(5) 0.110(3) 0.108(3) -0.014(3) 0.032(3) -0.035(3)
C10 0.118(3) 0.125(4) 0.206(6) -0.018(3) 0.067(4) 0.024(4)
C11 0.201(7) 0.228(8) 0.104(4) -0.002(6) 0.050(4) 0.012(4)
C38 0.102(3) 0.209(7) 0.226(7) -0.006(4) 0.061(4) 0.044(6)

loop_
_atom_type_symbol
_atom_type_scat_Cromer_Mann_a1
_atom_type_scat_Cromer_Mann_a2
_atom_type_scat_Cromer_Mann_a3
_atom_type_scat_Cromer_Mann_a4
_atom_type_scat_Cromer_Mann_b1
_atom_type_scat_Cromer_Mann_b2
_atom_type_scat_Cromer_Mann_b3
_atom_type_scat_Cromer_Mann_b4
_atom_type_scat_Cromer_Mann_c
_atom_type_scat_dispersion_source
_atom_type_scat_dispersion_real
_atom_type_scat_dispersion_imag
_atom_type_scat_source
H 0.49300 0.32291 0.14019 0.04081 10.51090 26.12570 3.14236 57.79970 0.0030380000826 'Henke, Gullikson and Davis, At. Data and Nucl. Data Tables, 1993, 54, 2' 0.00000 0.00000 'International Tables'
C 2.31000 1.02000 1.58860 0.86500 20.84390 10.20750 0.56870 51.65120 0.215599998832 'Henke, Gullikson and Davis, At. Data and Nucl. Data Tables, 1993, 54, 2' 0.01920 0.00962 'nternational Tables '
Cl 11.46040 7.19640 6.25560 1.64550 0.01040 1.16620 18.51940 47.77840 -9.55739974976 'Henke, Gullikson and Davis, At. Data and Nucl. Data Tables, 1993, 54, 2' 0.36843 0.69943 'International Tables'
O 3.04850 2.28680 1.54630 0.86700 13.27710 5.70110 0.32390 32.90890 0.250800013542 'Henke, Gullikson and Davis, At. Data and Nucl. Data Tables, 1993, 54, 2' 0.05239 0.03377 'International Tables V'
N 12.21260 3.13220 2.01250 1.16630 0.00570 9.89330 28.99750 0.58260 -11.5290002823 'Henke, Gullikson and Davis, At. Data and Nucl. Data Tables, 1993, 54, 2' 0.03256 0.01839 'International Tables V'

loop_
_geom_angle_atom_site_label_1
_geom_angle_atom_site_label_2
_geom_angle_atom_site_label_3
_geom_angle
C13 N1 C1 127.1(2)
C15 N2 C12 122.13(18)
C14 N3 C12 128.19(19)
C17 N4 C13 128.1(2)
C22 N5 C20 105.98(19)
C24 N5 C20 111.0(2)
C24 N5 C22 110.9(2)
C26 N5 C20 110.9(2)
C26 N5 C22 111.2(2)
C26 N5 C24 106.91(19)
C15 C1 N1 118.8(2)
C18 C1 N1 122.7(2)
C18 C1 C15 118.3(2)
N2 C12 O1 123.7(2)
N3 C12 O1 124.7(2)
N3 C12 N2 111.66(18)
N1 C13 O2 124.0(2)
N4 C13 O2 124.6(2)
N4 C13 N1 111.4(2)
C16 C14 N3 116.9(2)
C19 C14 N3 123.8(2)
C19 C14 C16 119.3(2)
C1 C15 N2 121.1(2)
C23 C15 N2 118.4(2)
C23 C15 C1 120.3(2)
H16 C16 C14 119.18(15)
C21 C16 C14 121.6(3)
C25 C17 N4 115.9(3)
C32 C17 N4 123.9(3)
C32 C17 C25 120.3(3)
C29 C18 C1 120.2(3)
C28 C19 C14 118.9(3)
C2 C20 N5 115.8(2)
C27 C21 C16 118.2(3)
C34 C21 C16 120.6(3)
C34 C21 C27 121.1(3)
C33 C22 N5 115.8(2)
H23 C23 C15 119.77(16)
C30 C23 C15 120.5(3)
C36 C24 N5 115.5(2)
C31 C25 C17 121.7(3)
C35 C26 N5 115.7(2)
H27 C27 C21 119.82(17)
C28 C27 C21 120.4(3)
C27 C28 C19 121.6(3)
C30 C29 C18 121.3(3)
C29 C30 C23 119.3(3)
C37 C31 C25 117.7(4)
C8 C31 C25 120.4(4)
C8 C31 C37 121.9(4)
C3 C32 C17 117.6(4)
C6 C33 C22 112.1(3)
C7 C35 C26 112.1(3)
C4 C36 C24 111.8(3)
C3 C37 C31 121.1(3)
C5 C2 C20 109.7(3)
C37 C3 C32 121.5(4)
C10 C4 C36 113.7(4)
C11 C5 C2 114.5(5)
C9 C6 C33 119.0(4)
C38 C7 C35 115.6(5)
C1 N1 H1 116.5(3)
C13 N1 H1 116.5(3)
C12 N2 H2 118.9(2)
C15 N2 H2 118.9(2)
C12 N3 H3 115.9(2)
C14 N3 H3 115.9(2)
C13 N4 H4 115.9(3)
C17 N4 H4 116.0(3)
C32 C3 H3A 119.2(5)
C37 C3 H3A 119.2(5)
C31 C8 H8A 109.5(14)
C31 C8 H8B 109.7(18)
C31 C8 H8C 109.5(7)
H8A C8 H8B 110(2)
H8A C8 H8C 109(3)
H8B C8 H8C 110(3)
C14 C16 H16 119.2(3)
C21 C16 H16 119.2(3)
C1 C18 H18 120(4)
C29 C18 H18 119.8(17)
C14 C19 H19 120.6(3)
C28 C19 H19 120.5(3)
C15 C23 H23 119.7(3)
C30 C23 H23 119.8(3)
C17 C25 H25 119.1(3)
C31 C25 H25 119.2(4)
C21 C27 H27 119.9(3)
C28 C27 H27 119.8(4)
C19 C28 H28 119.2(5)
C27 C28 H28 119.2(4)
C18 C29 H29 119.3(7)
C30 C29 H29 119.4(5)
C23 C30 H30 120.4(3)
C29 C30 H30 120.3(3)
C3 C32 H32 121.1(5)
C17 C32 H32 121.3(4)
C21 C34 H34A 109.4(3)
C21 C34 H34B 109.4(9)
C21 C34 H34C 109.5(9)
H34A C34 H34B 110(3)
H34A C34 H34C 109(3)
H34B C34 H34C 109.5(17)
C5 C2 H2A 109.7(5)
C5 C2 H2B 109.8(5)
C20 C2 H2A 109.7(4)
C20 C2 H2B 109.8(4)
H2A C2 H2B 108.2(5)
C10 C4 H4A 108.8(6)
C10 C4 H4B 108.8(6)
C36 C4 H4A 108.8(6)
C36 C4 H4B 108.8(5)
H4A C4 H4B 107.6(6)
C2 C5 H5A 108.6(6)
C2 C5 H5B 108.6(5)
C11 C5 H5A 108.7(5)
C11 C5 H5B 108.7(6)
H5A C5 H5B 107.5(6)
C9 C6 H6A 107.5(5)
C9 C6 H6B 107.5(5)
C33 C6 H6A 107.5(4)
C33 C6 H6B 107.6(5)
H6A C6 H6B 107.0(6)
C35 C7 H7A 108.5(5)
C35 C7 H7B 108.4(5)
C38 C7 H7A 108.4(5)
C38 C7 H7B 108.3(6)
H7A C7 H7B 107.3(7)
C6 C9 H9A 109.4(9)
C6 C9 H9B 109.7(14)
C6 C9 H9C 109.6(13)
H9A C9 H9B 109(3)
H9A C9 H9C 109(3)
H9B C9 H9C 110(3)
C4 C10 H10A 109.5(8)
C4 C10 H10B 109.5(14)
C4 C10 H10C 109.5(10)
H10A C10 H10B 109(4)
H10A C10 H10C 110(4)
H10B C10 H10C 109(3)
C5 C11 H11A 109(2)
C5 C11 H11B 110(3)
C5 C11 H11C 110(2)
H11A C11 H11B 110(4)
H11A C11 H11C 109(4)
H11B C11 H11C 110(4)
N5 C20 H20A 108.3(3)
N5 C20 H20B 108.3(3)
C2 C20 H20A 108.3(3)
C2 C20 H20B 108.4(3)
H20A C20 H20B 107.4(4)
N5 C22 H22A 108.3(3)
N5 C22 H22B 108.3(3)
C33 C22 H22A 108.4(3)
C33 C22 H22B 108.3(3)
H22A C22 H22B 107.4(3)
N5 C24 H24A 108.4(3)
N5 C24 H24B 108.4(3)
C36 C24 H24A 108.5(3)
C36 C24 H24B 108.4(3)
H24A C24 H24B 107.5(4)
N5 C26 H26A 108.4(3)
N5 C26 H26B 108.3(3)
C35 C26 H26A 108.4(3)
C35 C26 H26B 108.4(3)
H26A C26 H26B 107.4(4)
C6 C33 H33A 109.2(4)
C6 C33 H33B 109.2(4)
C22 C33 H33A 109.3(4)
C22 C33 H33B 109.2(3)
H33A C33 H33B 107.9(4)
C7 C35 H35A 109.2(5)
C7 C35 H35B 109.2(5)
C26 C35 H35A 109.2(4)
C26 C35 H35B 109.1(4)
H35A C35 H35B 108.0(5)
C4 C36 H36A 109.2(5)
C4 C36 H36B 109.2(5)
C24 C36 H36A 109.3(4)
C24 C36 H36B 109.3(4)
H36A C36 H36B 107.9(5)
C7 C38 H38A 109.7(15)
C7 C38 H38B 109(2)
C7 C38 H38C 109.5(16)
H38A C38 H38B 109(3)
H38A C38 H38C 110(4)
H38B C38 H38C 109(4)

loop_
_geom_bond_atom_site_label_1
_geom_bond_atom_site_label_2
_geom_bond_distance
O1 C12 1.217(3)
O2 C13 1.218(3)
N1 C1 1.391(3)
N1 C13 1.364(3)
N2 C12 1.374(3)
N2 C15 1.422(3)
N3 C12 1.365(3)
N3 C14 1.403(3)
N4 C13 1.359(3)
N4 C17 1.418(3)
N5 C20 1.517(3)
N5 C22 1.522(4)
N5 C24 1.517(4)
N5 C26 1.514(3)
C1 C15 1.400(3)
C1 C18 1.398(4)
C14 C16 1.386(3)
C14 C19 1.381(3)
C15 C23 1.381(4)
C16 C21 1.386(4)
C17 C25 1.388(5)
C17 C32 1.381(4)
C18 C29 1.376(5)
C19 C28 1.386(4)
C20 C2 1.520(5)
C21 C27 1.384(5)
C21 C34 1.493(4)
C22 C33 1.500(4)
C23 C30 1.385(4)
C24 C36 1.519(4)
C25 C31 1.385(4)
C26 C35 1.499(5)
C27 C28 1.363(5)
C29 C30 1.370(5)
C31 C37 1.388(6)
C31 C8 1.513(6)
C32 C3 1.408(5)
C33 C6 1.489(5)
C35 C7 1.467(5)
C36 C4 1.482(5)
C37 C3 1.360(7)
C2 C5 1.515(5)
C4 C10 1.514(6)
C5 C11 1.445(8)
C6 C9 1.433(6)
C7 C38 1.465(7)
N1 H1 0.860(3)
N2 H2 0.860(3)
N3 H3 0.860(3)
N4 H4 0.860(3)
C3 H3A 0.931(8)
C8 H8A 0.96(3)
C8 H8B 0.960(16)
C8 H8C 0.96(2)
C16 H16 0.930(4)
C18 H18 0.93(4)
C19 H19 0.929(4)
C23 H23 0.931(4)
C25 H25 0.930(6)
C27 H27 0.930(4)
C28 H28 0.930(5)
C29 H29 0.929(4)
C30 H30 0.930(4)
C32 H32 0.930(5)
C34 H34A 0.959(15)
C34 H34B 0.96(2)
C34 H34C 0.959(13)
C37 H37 0.930(6)
C2 H2A 0.970(6)
C2 H2B 0.969(6)
C4 H4A 0.971(6)
C4 H4B 0.970(8)
C5 H5A 0.971(8)
C5 H5B 0.969(7)
C6 H6A 0.970(6)
C6 H6B 0.970(8)
C7 H7A 0.971(8)
C7 H7B 0.971(8)
C9 H9A 0.96(2)
C9 H9B 0.959(11)
C9 H9C 0.96(3)
C10 H10A 0.960(11)
C10 H10B 0.96(3)
C10 H10C 0.96(3)
C11 H11A 0.96(2)
C11 H11B 0.96(3)
C11 H11C 0.96(3)
C20 H20A 0.970(4)
C20 H20B 0.970(4)
C22 H22A 0.970(4)
C22 H22B 0.970(4)
C24 H24A 0.970(4)
C24 H24B 0.971(4)
C26 H26A 0.971(4)
C26 H26B 0.970(4)
C33 H33A 0.970(5)
C33 H33B 0.970(6)
C35 H35A 0.969(6)
C35 H35B 0.969(6)
C36 H36A 0.970(6)
C36 H36B 0.971(6)
C38 H38A 0.96(4)
C38 H38B 0.96(3)
C38 H38C 0.96(4)

loop_
_geom_hbond_atom_site_label_D
_geom_hbond_atom_site_label_H
_geom_hbond_atom_site_label_A
_geom_hbond_site_symmetry_D
_geom_hbond_site_symmetry_H
_geom_hbond_distance_DH
_geom_hbond_distance_HA
_geom_hbond_distance_DA
_geom_hbond_angle_DHA
N1 H1 Cl1 . ? 0.860(3) 2.533(2) 3.348(2) 158.6(2)
N2 H2 Cl1 3_766 3_766 0.860(3) 2.622(2) 3.231(2) 128.9(2)
N3 H3 Cl1 3_766 3_766 0.860(3) 2.552(2) 3.285(2) 143.8(2)
N4 H4 Cl1 . . 0.860(3) 2.343(2) 3.191(2) 168.9(3)
C26 H26a O1 . . 0.971(4) 2.381(3) 3.307(3) 159.4(3)
C22 H22a Cl1 2_645 2_645 0.970(4) 3.053(3) 3.938(3) 152.3(3)
C20 H20b Cl1 2_645 2_645 0.970(4) 3.114(3) 3.984(3) 150.1(3)

_cod_database_fobs_code 2242276
